data_2106546
loop_
_publ_author_name
'Lazarini, F.'
'Leban, I.'

_publ_section_title
;
 Octaaquastrontium(II) Decabromodibismuthate(III)
;
_journal_name_full 'Acta Crystallographica B (24,1968-38,1982)'
_journal_page_first 2745
_journal_page_last 2747
_journal_volume 36
_journal_year 1980
_chemical_formula_sum 'Bi2 Br10 H32 O16 Sr2'
_chemical_name_systematic '(Sr (H2 O)8)2 (Bi2 Br10)'
_space_group_IT_number 55
_symmetry_space_group_name_Hall '-P 2 2ab'
_symmetry_space_group_name_H-M 'P b a m'
_cell_angle_alpha 90
_cell_angle_beta 90
_cell_angle_gamma 90
_cell_formula_units_Z 2
_cell_length_a 15.727
_cell_length_b 12.328
_cell_length_c 9.521
_cell_volume 1845.955
_citation_journal_id_ASTM ACBCAR
_cod_data_source_file Lazarini_ACBCAR_1980_59.cif
_cod_data_source_block H32Bi2Br10O16Sr2
_cod_original_formula_sum 'H32 Bi2 Br10 O16 Sr2'
_cod_database_code 2106546

loop_
_symmetry_equiv_pos_as_xyz
x,y,z
-x,-y,z
x+1/2,-y+1/2,-z
-x+1/2,y+1/2,-z
-x,-y,-z
x,y,-z
-x-1/2,y-1/2,z
x-1/2,-y-1/2,z

loop_
_atom_site_label
_atom_site_type_symbol
_atom_site_fract_x
_atom_site_fract_y
_atom_site_fract_z
_atom_site_occupancy
_atom_site_U_iso_or_equiv
Br2 Br-1 0.0092 0.3223 0.2979 1 0.0
O5 O-2 0.227 0.651 0.306 1 0.0
O3 O-2 0.126 0.506 0.5 1 0.0
O2 O-2 0.369 0.328 0.5 1 0.0
Bi1 Bi+3 0.0105 0.3186 0 1 0.0
O1 O-2 0.416 0.553 0.333 1 0.0
Sr1 Sr+2 0.2932 0.5172 0.5 1 0.0
Br4 Br-1 -0.1001 0.1482 0 1 0.0
Br3 Br-1 0.1501 0.1884 0 1 0.0
Br1 Br-1 0.1311 0.5126 0 1 0.0
O4 O-2 0.254 0.397 0.276 1 0.0
